data_4346588
loop_
_publ_author_name
'Chen, Yuxiang'
'Cao, Wei'
'Wang, Kang'
'Jiang, Jianzhuang'

_publ_section_title
;
 Unprecedented Phthalocyanines Bearing Eight Di-butylamino Peripheral
 Substituents: Synthesis, Spectroscopy, and Structure.
;
_journal_issue 20
_journal_name_full 'Inorganic chemistry'
_journal_page_first 9962
_journal_page_last 9967
_journal_paper_doi 10.1021/acs.inorgchem.5b01734
_journal_volume 54
_journal_year 2015
_chemical_formula_sum 'C100 H160 N16 O Zn'
_chemical_formula_weight 1667.81
_space_group_IT_number 20
_space_group_name_Hall 'C 2c 2'
_space_group_name_H-M_alt 'C 2 2 21'
_symmetry_cell_setting orthorhombic
_symmetry_space_group_name_H-M 'C 2 2 21'
_atom_sites_solution_hydrogens geom
_atom_sites_solution_primary direct
_atom_sites_solution_secondary difmap
_audit_creation_method SHELXL-97
_cell_angle_alpha 90.00
_cell_angle_beta 90.00
_cell_angle_gamma 90.00
_cell_formula_units_Z 8
_cell_length_a 16.7399(6)
_cell_length_b 28.7996(16)
_cell_length_c 40.3572(10)
_cell_measurement_temperature 150(2)
_cell_volume 19456.3(14)
_computing_structure_refinement 'SHELXL-97 (Sheldrick, 1997)'
_computing_structure_solution 'SHELXS-97 (Sheldrick, 1990)'
_diffrn_ambient_temperature 150(2)
_diffrn_measured_fraction_theta_full 0.959
_diffrn_measured_fraction_theta_max 0.960
_diffrn_measurement_device_type 'Xcalibur, Eos, Gemini'
_diffrn_radiation_monochromator graphite
_diffrn_radiation_source 'fine-focus sealed tube'
_diffrn_radiation_type CuK\a
_diffrn_radiation_wavelength 1.54178
_diffrn_reflns_av_R_equivalents 0.0430
_diffrn_reflns_av_sigmaI/netI 0.0593
_diffrn_reflns_limit_h_max 19
_diffrn_reflns_limit_h_min -19
_diffrn_reflns_limit_k_max 33
_diffrn_reflns_limit_k_min -32
_diffrn_reflns_limit_l_max 30
_diffrn_reflns_limit_l_min -46
_diffrn_reflns_number 26257
_diffrn_reflns_theta_full 63.00
_diffrn_reflns_theta_max 63.00
_diffrn_reflns_theta_min 3.05
_exptl_absorpt_coefficient_mu 0.759
_exptl_absorpt_correction_T_max 1.00000
_exptl_absorpt_correction_T_min 0.90995
_exptl_absorpt_correction_type multi-scan
_exptl_crystal_colour green
_exptl_crystal_density_diffrn 1.139
_exptl_crystal_density_method 'not measured'
_exptl_crystal_description block
_exptl_crystal_F_000 7280
_refine_diff_density_max 1.214
_refine_diff_density_min -0.621
_refine_diff_density_rms 0.109
_refine_ls_abs_structure_details 'Flack H D (1983), Acta Cryst. A39, 876-881'
_refine_ls_abs_structure_Flack 0.01(12)
_refine_ls_extinction_method none
_refine_ls_goodness_of_fit_ref 1.256
_refine_ls_hydrogen_treatment mixed
_refine_ls_matrix_type full
_refine_ls_number_parameters 1081
_refine_ls_number_reflns 14610
_refine_ls_number_restraints 2416
_refine_ls_restrained_S_all 3.130
_refine_ls_R_factor_all 0.1337
_refine_ls_R_factor_gt 0.1137
_refine_ls_shift/su_max 0.001
_refine_ls_shift/su_mean 0.000
_refine_ls_structure_factor_coef Fsqd
_refine_ls_weighting_details 'calc w=1/[\s^2^(Fo^2^)+(0.2000P)^2^+0.0000P] where P=(Fo^2^+2Fc^2^)/3'
_refine_ls_weighting_scheme calc
_refine_ls_wR_factor_gt 0.3004
_refine_ls_wR_factor_ref 0.3215
_reflns_number_gt 11525
_reflns_number_total 14610
_reflns_threshold_expression >2sigma(I)
_cod_data_source_file ic5b01734_si_003.cif
_cod_data_source_block znpc
_cod_database_code 4346588

loop_
_symmetry_equiv_pos_as_xyz
'x, y, z'
'-x, -y, z+1/2'
'-x, y, -z+1/2'
'x, -y, -z'
'x+1/2, y+1/2, z'
'-x+1/2, -y+1/2, z+1/2'
'-x+1/2, y+1/2, -z+1/2'
'x+1/2, -y+1/2, -z'

loop_
_atom_site_label
_atom_site_type_symbol
_atom_site_fract_x
_atom_site_fract_y
_atom_site_fract_z
_atom_site_U_iso_or_equiv
_atom_site_adp_type
_atom_site_occupancy
_atom_site_symmetry_multiplicity
_atom_site_calc_flag
_atom_site_refinement_flags
O1 O 0.3094(9) 0.1147(7) 0.1335(4) 0.081(5) Uani 1 1 d DU
Zn1 Zn 0.38227(12) 0.05246(9) 0.12851(5) 0.0449(9) Uani 1 1 d U
N1 N 0.1262(10) -0.1014(8) 0.0040(4) 0.077(5) Uani 1 1 d DU
N2 N 0.0588(12) -0.1320(10) 0.0652(5) 0.093(6) Uani 1 1 d DU
N3 N 0.2105(9) -0.0962(7) 0.2787(5) 0.063(4) Uani 1 1 d DU
N4 N 0.3382(8) -0.0508(7) 0.3105(4) 0.055(4) Uani 1 1 d DU
N5 N 0.7140(10) 0.1574(6) 0.2487(4) 0.058(4) Uani 1 1 d DU
N6 N 0.7701(9) 0.1900(6) 0.1871(4) 0.049(3) Uani 1 1 d DU
N7 N 0.6335(15) 0.1482(8) -0.0235(4) 0.110(7) Uani 1 1 d DU
N8 N 0.5270(16) 0.0925(9) -0.0595(4) 0.105(6) Uani 1 1 d DU
N9 N 0.4319(9) 0.0679(6) 0.0846(3) 0.047(3) Uani 1 1 d U
N10 N 0.3409(9) 0.0280(6) 0.0481(4) 0.049(3) Uani 1 1 d U
N11 N 0.3060(8) 0.0102(7) 0.1044(3) 0.050(3) Uani 1 1 d U
N12 N 0.2452(8) -0.0295(7) 0.1518(4) 0.053(4) Uani 1 1 d U
N13 N 0.3536(8) 0.0197(6) 0.1710(3) 0.045(3) Uani 1 1 d U
N14 N 0.4549(8) 0.0527(6) 0.2072(3) 0.043(3) Uani 1 1 d U
N15 N 0.4811(8) 0.0770(6) 0.1508(3) 0.043(3) Uani 1 1 d U
N16 N 0.5467(8) 0.1127(6) 0.1032(3) 0.042(3) Uani 1 1 d U
C1 C 0.2997(10) 0.0067(8) 0.0713(4) 0.051(4) Uani 1 1 d U
C2 C 0.2377(11) -0.0278(9) 0.0632(5) 0.057(4) Uani 1 1 d U
C3 C 0.2117(10) -0.0472(10) 0.0338(5) 0.060(4) Uani 1 1 d U
H3 H 0.2348 -0.0380 0.0139 0.072 Uiso 1 1 calc R
C4 C 0.1537(13) -0.0790(12) 0.0339(6) 0.074(5) Uani 1 1 d U
C5 C 0.1190(14) -0.0962(12) 0.0648(6) 0.078(5) Uani 1 1 d U
C6 C 0.1484(12) -0.0787(11) 0.0943(5) 0.069(5) Uani 1 1 d U
H6 H 0.1280 -0.0893 0.1144 0.082 Uiso 1 1 calc R
C7 C 0.2084(10) -0.0453(9) 0.0941(5) 0.057(4) Uani 1 1 d U
C8 C 0.2525(10) -0.0204(9) 0.1196(5) 0.056(4) Uani 1 1 d U
C9 C 0.2937(10) -0.0110(8) 0.1749(4) 0.048(4) Uani 1 1 d U
C10 C 0.2900(10) -0.0257(8) 0.2100(4) 0.048(4) Uani 1 1 d U
C11 C 0.2444(10) -0.0542(8) 0.2268(4) 0.055(4) Uani 1 1 d U
H11 H 0.2013 -0.0679 0.2160 0.066 Uiso 1 1 calc RD
C12 C 0.2576(11) -0.0653(8) 0.2605(5) 0.053(4) Uani 1 1 d U
C13 C 0.3241(11) -0.0418(8) 0.2762(5) 0.053(4) Uani 1 1 d U
C14 C 0.3706(9) -0.0109(8) 0.2593(4) 0.047(3) Uani 1 1 d U
H14 H 0.4124 0.0044 0.2698 0.056 Uiso 1 1 calc R
C15 C 0.3536(9) -0.0024(7) 0.2249(4) 0.043(3) Uani 1 1 d U
C16 C 0.3916(9) 0.0263(7) 0.2007(4) 0.041(3) Uani 1 1 d U
C17 C 0.4956(10) 0.0767(6) 0.1834(4) 0.039(3) Uani 1 1 d U
C18 C 0.5652(10) 0.1049(7) 0.1913(4) 0.041(3) Uani 1 1 d U
C19 C 0.6042(10) 0.1155(7) 0.2204(4) 0.047(4) Uani 1 1 d U
H19 H 0.5858 0.1038 0.2405 0.056 Uiso 1 1 calc R
C20 C 0.6721(11) 0.1443(7) 0.2194(4) 0.045(3) Uani 1 1 d U
C21 C 0.7010(11) 0.1613(7) 0.1881(4) 0.045(3) Uani 1 1 d U
C22 C 0.6604(10) 0.1486(6) 0.1588(4) 0.042(3) Uani 1 1 d U
H22 H 0.6785 0.1590 0.1383 0.051 Uiso 1 1 calc R
C23 C 0.5940(9) 0.1209(6) 0.1609(4) 0.039(3) Uani 1 1 d U
C24 C 0.5383(10) 0.1030(6) 0.1359(4) 0.041(3) Uani 1 1 d U
C25 C 0.4992(11) 0.0955(7) 0.0799(4) 0.046(3) Uani 1 1 d U
C26 C 0.5094(13) 0.1025(7) 0.0455(4) 0.052(4) Uani 1 1 d U
C27 C 0.5679(17) 0.1275(8) 0.0279(5) 0.069(5) Uani 1 1 d U
H27 H 0.6069 0.1441 0.0392 0.083 Uiso 1 1 calc R
C28 C 0.5673(17) 0.1272(10) -0.0066(5) 0.083(5) Uani 1 1 d DU
C29 C 0.512(2) 0.0989(10) -0.0244(5) 0.089(5) Uani 1 1 d DU
C30 C 0.4520(17) 0.0753(8) -0.0063(5) 0.068(5) Uani 1 1 d U
H30 H 0.4137 0.0578 -0.0173 0.081 Uiso 1 1 calc R
C31 C 0.4505(12) 0.0783(7) 0.0290(4) 0.049(4) Uani 1 1 d U
C32 C 0.4028(10) 0.0562(7) 0.0540(4) 0.047(3) Uani 1 1 d U
C1A C 0.1289(15) -0.0707(12) -0.0255(5) 0.086(6) Uani 1 1 d DU
H1A1 H 0.1827 -0.0704 -0.0344 0.103 Uiso 1 1 calc R
H1A2 H 0.1156 -0.0392 -0.0189 0.103 Uiso 1 1 calc R
C2A C 0.0717(19) -0.0865(14) -0.0518(6) 0.102(8) Uani 1 1 d DU
H2A1 H 0.0883 -0.1167 -0.0599 0.123 Uiso 1 1 calc R
H2A2 H 0.0189 -0.0898 -0.0422 0.123 Uiso 1 1 calc R
C3A C 0.068(2) -0.0535(14) -0.0799(6) 0.107(9) Uani 1 1 d DU
H3A1 H 0.1197 -0.0526 -0.0906 0.129 Uiso 1 1 calc R
H3A2 H 0.0571 -0.0227 -0.0713 0.129 Uiso 1 1 calc R
C4A C 0.006(3) -0.0646(19) -0.1054(8) 0.137(14) Uani 1 1 d DU
H4A1 H 0.0229 -0.0914 -0.1179 0.206 Uiso 1 1 calc R
H4A2 H 0.0000 -0.0387 -0.1201 0.206 Uiso 1 1 calc R
H4A3 H -0.0437 -0.0711 -0.0947 0.206 Uiso 1 1 calc R
C5A C 0.1570(13) -0.1492(11) -0.0013(7) 0.085(5) Uani 1 1 d DU
H5A1 H 0.1296 -0.1623 -0.0203 0.102 Uiso 1 1 calc R
H5A2 H 0.1424 -0.1677 0.0179 0.102 Uiso 1 1 calc R
C6A C 0.2450(14) -0.1544(11) -0.0067(7) 0.089(6) Uani 1 1 d DU
H6A1 H 0.2600 -0.1365 -0.0261 0.107 Uiso 1 1 calc R
H6A2 H 0.2730 -0.1415 0.0122 0.107 Uiso 1 1 calc R
C7A C 0.2716(16) -0.2029(11) -0.0115(8) 0.101(8) Uani 1 1 d DU
H7A1 H 0.2409 -0.2164 -0.0294 0.121 Uiso 1 1 calc R
H7A2 H 0.2595 -0.2203 0.0085 0.121 Uiso 1 1 calc R
C8A C 0.3575(19) -0.2086(16) -0.0191(12) 0.125(12) Uani 1 1 d DU
H8A1 H 0.3681 -0.1972 -0.0410 0.187 Uiso 1 1 calc R
H8A2 H 0.3714 -0.2409 -0.0178 0.187 Uiso 1 1 calc R
H8A3 H 0.3886 -0.1914 -0.0033 0.187 Uiso 1 1 calc R
C1B C -0.0104(18) -0.1269(13) 0.0437(8) 0.105(6) Uani 1 1 d DU
H1B1 H 0.0051 -0.1334 0.0210 0.126 Uiso 1 1 calc RD
H1B2 H -0.0509 -0.1492 0.0500 0.126 Uiso 1 1 calc R
C2B C -0.043(2) -0.0812(14) 0.0456(9) 0.122(8) Uani 1 1 d DU
H2B1 H -0.0850 -0.0787 0.0292 0.146 Uiso 1 1 calc R
H2B2 H -0.0013 -0.0595 0.0393 0.146 Uiso 1 1 calc R
C3B C -0.075(2) -0.0666(16) 0.0772(9) 0.122(9) Uani 1 1 d DU
H3B1 H -0.0951 -0.0352 0.0749 0.147 Uiso 1 1 calc R
H3B2 H -0.0315 -0.0658 0.0932 0.147 Uiso 1 1 calc R
C4B C -0.141(3) -0.097(2) 0.0911(13) 0.162(14) Uani 1 1 d DU
H4B1 H -0.1901 -0.0796 0.0917 0.243 Uiso 1 1 calc R
H4B2 H -0.1273 -0.1065 0.1132 0.243 Uiso 1 1 calc R
H4B3 H -0.1478 -0.1238 0.0773 0.243 Uiso 1 1 calc R
C5B C 0.046(2) -0.1602(13) 0.0954(8) 0.108(7) Uani 1 1 d DU
H5B1 H 0.0147 -0.1416 0.1105 0.130 Uiso 1 1 calc R
H5B2 H 0.0984 -0.1642 0.1057 0.130 Uiso 1 1 calc R
C6B C 0.008(2) -0.2076(12) 0.0937(9) 0.122(9) Uani 1 1 d DU
H6B1 H 0.0087 -0.2212 0.1157 0.147 Uiso 1 1 calc RD
H6B2 H -0.0472 -0.2039 0.0872 0.147 Uiso 1 1 calc R
C7B C 0.047(2) -0.2402(16) 0.0705(10) 0.126(9) Uani 1 1 d DU
H7B1 H 0.0489 -0.2261 0.0486 0.151 Uiso 1 1 calc R
H7B2 H 0.0155 -0.2682 0.0690 0.151 Uiso 1 1 calc R
C8B C 0.130(2) -0.2529(19) 0.0803(12) 0.141(13) Uani 1 1 d DU
H8B1 H 0.1554 -0.2692 0.0625 0.211 Uiso 1 1 calc R
H8B2 H 0.1281 -0.2725 0.0996 0.211 Uiso 1 1 calc R
H8B3 H 0.1596 -0.2252 0.0854 0.211 Uiso 1 1 calc R
C1C C 0.1272(12) -0.1073(9) 0.2695(6) 0.075(5) Uani 1 1 d DU
H1C1 H 0.1232 -0.1091 0.2456 0.091 Uiso 1 1 calc RD
H1C2 H 0.1131 -0.1374 0.2785 0.091 Uiso 1 1 calc R
C2C C 0.0706(18) -0.0729(14) 0.2816(8) 0.108(7) Uani 1 1 d DU
H2C1 H 0.0217 -0.0750 0.2688 0.130 Uiso 1 1 calc R
H2C2 H 0.0928 -0.0421 0.2784 0.130 Uiso 1 1 calc R
C3C C 0.0515(18) -0.0797(14) 0.3176(8) 0.112(9) Uani 1 1 d DU
H3C1 H 0.0274 -0.1099 0.3213 0.134 Uiso 1 1 calc R
H3C2 H 0.0993 -0.0771 0.3310 0.134 Uiso 1 1 calc R
C4C C -0.004(2) -0.0431(15) 0.3253(11) 0.125(10) Uani 1 1 d DU
H4C1 H 0.0244 -0.0142 0.3267 0.188 Uiso 1 1 calc R
H4C2 H -0.0293 -0.0496 0.3461 0.188 Uiso 1 1 calc R
H4C3 H -0.0435 -0.0412 0.3081 0.188 Uiso 1 1 calc R
C5C C 0.2528(15) -0.1389(10) 0.2894(7) 0.084(5) Uani 1 1 d DU
H5C1 H 0.2351 -0.1642 0.2754 0.101 Uiso 1 1 calc R
H5C2 H 0.3093 -0.1345 0.2853 0.101 Uiso 1 1 calc R
C6C C 0.244(2) -0.1532(12) 0.3230(8) 0.105(7) Uani 1 1 d DU
H6C1 H 0.1870 -0.1560 0.3280 0.126 Uiso 1 1 calc R
H6C2 H 0.2656 -0.1295 0.3374 0.126 Uiso 1 1 calc R
C7C C 0.283(3) -0.1977(14) 0.3299(12) 0.135(11) Uani 1 1 d DU
H7C1 H 0.3237 -0.2032 0.3133 0.162 Uiso 1 1 calc R
H7C2 H 0.2441 -0.2225 0.3284 0.162 Uiso 1 1 calc R
C8C C 0.320(4) -0.199(2) 0.3629(13) 0.173(17) Uani 1 1 d DU
H8C1 H 0.3767 -0.1936 0.3608 0.260 Uiso 1 1 calc R
H8C2 H 0.3108 -0.2283 0.3731 0.260 Uiso 1 1 calc R
H8C3 H 0.2973 -0.1747 0.3765 0.260 Uiso 1 1 calc R
C1D C 0.2795(12) -0.0301(8) 0.3334(5) 0.059(4) Uani 1 1 d DU
H1D1 H 0.2831 -0.0460 0.3546 0.071 Uiso 1 1 calc R
H1D2 H 0.2263 -0.0353 0.3247 0.071 Uiso 1 1 calc R
C2D C 0.2910(13) 0.0216(7) 0.3390(5) 0.063(5) Uani 1 1 d DU
H2D1 H 0.3025 0.0366 0.3181 0.076 Uiso 1 1 calc R
H2D2 H 0.3363 0.0265 0.3536 0.076 Uiso 1 1 calc R
C3D C 0.2161(13) 0.0435(9) 0.3545(6) 0.074(6) Uani 1 1 d DU
H3D1 H 0.1921 0.0216 0.3698 0.089 Uiso 1 1 calc R
H3D2 H 0.2314 0.0708 0.3670 0.089 Uiso 1 1 calc R
C4D C 0.1553(16) 0.0570(12) 0.3287(7) 0.085(7) Uani 1 1 d DU
H4D1 H 0.1818 0.0716 0.3103 0.128 Uiso 1 1 calc R
H4D2 H 0.1175 0.0782 0.3382 0.128 Uiso 1 1 calc R
H4D3 H 0.1278 0.0297 0.3211 0.128 Uiso 1 1 calc R
C5D C 0.4205(11) -0.0458(10) 0.3225(5) 0.070(5) Uani 1 1 d DU
H5D1 H 0.4217 -0.0538 0.3458 0.084 Uiso 1 1 calc R
H5D2 H 0.4358 -0.0134 0.3206 0.084 Uiso 1 1 calc R
C6D C 0.4806(16) -0.0741(10) 0.3051(7) 0.089(6) Uani 1 1 d DU
H6D1 H 0.4761 -0.0667 0.2817 0.107 Uiso 1 1 calc R
H6D2 H 0.5325 -0.0630 0.3122 0.107 Uiso 1 1 calc R
C7D C 0.483(2) -0.1246(12) 0.3075(10) 0.113(8) Uani 1 1 d DU
H7D1 H 0.4476 -0.1386 0.2913 0.135 Uiso 1 1 calc R
H7D2 H 0.4669 -0.1348 0.3294 0.135 Uiso 1 1 calc R
C8D C 0.573(2) -0.1385(16) 0.3003(11) 0.135(14) Uani 1 1 d DU
H8D1 H 0.5888 -0.1273 0.2788 0.202 Uiso 1 1 calc R
H8D2 H 0.5788 -0.1717 0.3010 0.202 Uiso 1 1 calc R
H8D3 H 0.6074 -0.1249 0.3168 0.202 Uiso 1 1 calc R
C1E C 0.6675(13) 0.1580(9) 0.2795(5) 0.066(5) Uani 1 1 d DU
H1E1 H 0.7030 0.1652 0.2978 0.079 Uiso 1 1 calc R
H1E2 H 0.6459 0.1272 0.2833 0.079 Uiso 1 1 calc R
C2E C 0.6013(16) 0.1917(11) 0.2794(6) 0.087(6) Uani 1 1 d DU
H2E1 H 0.6189 0.2195 0.2679 0.105 Uiso 1 1 calc R
H2E2 H 0.5574 0.1786 0.2668 0.105 Uiso 1 1 calc R
C3E C 0.571(2) 0.2053(13) 0.3120(8) 0.106(8) Uani 1 1 d DU
H3E1 H 0.6145 0.2173 0.3254 0.128 Uiso 1 1 calc R
H3E2 H 0.5487 0.1785 0.3231 0.128 Uiso 1 1 calc R
C4E C 0.508(3) 0.2422(18) 0.3079(11) 0.143(14) Uani 1 1 d DU
H4E1 H 0.5283 0.2671 0.2947 0.214 Uiso 1 1 calc R
H4E2 H 0.4925 0.2538 0.3293 0.214 Uiso 1 1 calc R
H4E3 H 0.4618 0.2290 0.2971 0.214 Uiso 1 1 calc R
C5E C 0.7937(12) 0.1379(9) 0.2525(6) 0.069(5) Uani 1 1 d DU
H5E1 H 0.8222 0.1561 0.2689 0.083 Uiso 1 1 calc R
H5E2 H 0.8218 0.1413 0.2317 0.083 Uiso 1 1 calc R
C6E C 0.7976(14) 0.0878(10) 0.2626(7) 0.083(6) Uani 1 1 d DU
H6E1 H 0.7758 0.0851 0.2848 0.100 Uiso 1 1 calc R
H6E2 H 0.7632 0.0702 0.2480 0.100 Uiso 1 1 calc R
C7E C 0.8785(18) 0.0657(16) 0.2625(9) 0.118(10) Uani 1 1 d DU
H7E1 H 0.8744 0.0353 0.2522 0.141 Uiso 1 1 calc R
H7E2 H 0.9140 0.0843 0.2489 0.141 Uiso 1 1 calc R
C8E C 0.914(3) 0.060(2) 0.2951(10) 0.155(15) Uani 1 1 d DU
H8E1 H 0.9233 0.0906 0.3045 0.232 Uiso 1 1 calc R
H8E2 H 0.9634 0.0440 0.2933 0.232 Uiso 1 1 calc R
H8E3 H 0.8779 0.0434 0.3091 0.232 Uiso 1 1 calc R
C1F C 0.7554(14) 0.2359(7) 0.2015(5) 0.059(4) Uani 1 1 d DU
H1F1 H 0.8063 0.2492 0.2080 0.071 Uiso 1 1 calc R
H1F2 H 0.7238 0.2320 0.2215 0.071 Uiso 1 1 calc R
C2F C 0.7135(13) 0.2699(7) 0.1795(5) 0.061(4) Uani 1 1 d DU
H2F1 H 0.7495 0.2790 0.1618 0.073 Uiso 1 1 calc R
H2F2 H 0.6678 0.2547 0.1695 0.073 Uiso 1 1 calc R
C3F C 0.6859(16) 0.3121(8) 0.1969(6) 0.071(5) Uani 1 1 d DU
H3F1 H 0.7314 0.3266 0.2076 0.085 Uiso 1 1 calc R
H3F2 H 0.6486 0.3030 0.2141 0.085 Uiso 1 1 calc R
C4F C 0.646(2) 0.3475(10) 0.1748(8) 0.091(8) Uani 1 1 d DU
H4F1 H 0.6860 0.3666 0.1645 0.137 Uiso 1 1 calc R
H4F2 H 0.6110 0.3666 0.1878 0.137 Uiso 1 1 calc R
H4F3 H 0.6157 0.3319 0.1580 0.137 Uiso 1 1 calc R
C5F C 0.8154(11) 0.1900(8) 0.1558(5) 0.055(4) Uani 1 1 d DU
H5F1 H 0.7844 0.2059 0.1390 0.066 Uiso 1 1 calc R
H5F2 H 0.8227 0.1581 0.1486 0.066 Uiso 1 1 calc R
C6F C 0.8965(11) 0.2131(9) 0.1587(6) 0.064(5) Uani 1 1 d DU
H6F1 H 0.9230 0.2114 0.1374 0.076 Uiso 1 1 calc R
H6F2 H 0.8886 0.2457 0.1639 0.076 Uiso 1 1 calc R
C7F C 0.9509(16) 0.1923(13) 0.1845(9) 0.098(8) Uani 1 1 d DU
H7F1 H 0.9244 0.1928 0.2059 0.118 Uiso 1 1 calc R
H7F2 H 0.9617 0.1602 0.1789 0.118 Uiso 1 1 calc R
C8F C 1.0282(18) 0.2184(15) 0.1868(12) 0.122(12) Uani 1 1 d DU
H8F1 H 1.0579 0.2145 0.1666 0.183 Uiso 1 1 calc R
H8F2 H 1.0589 0.2067 0.2051 0.183 Uiso 1 1 calc R
H8F3 H 1.0174 0.2508 0.1902 0.183 Uiso 1 1 calc R
C1G C 0.624(2) 0.1810(11) -0.0508(6) 0.104(6) Uani 1 1 d DU
H1G1 H 0.6014 0.1659 -0.0702 0.125 Uiso 1 1 calc R
H1G2 H 0.6745 0.1952 -0.0567 0.125 Uiso 1 1 calc R
C2G C 0.568(2) 0.2158(13) -0.0370(8) 0.114(7) Uani 1 1 d DU
H2G1 H 0.5899 0.2294 -0.0170 0.136 Uiso 1 1 calc R
H2G2 H 0.5172 0.2013 -0.0316 0.136 Uiso 1 1 calc R
C3G C 0.556(2) 0.2534(13) -0.0640(10) 0.120(9) Uani 1 1 d DU
H3G1 H 0.6046 0.2715 -0.0670 0.144 Uiso 1 1 calc R
H3G2 H 0.5413 0.2396 -0.0850 0.144 Uiso 1 1 calc R
C4G C 0.4896(18) 0.2829(13) -0.0502(11) 0.119(10) Uani 1 1 d DU
H4G1 H 0.4391 0.2700 -0.0568 0.178 Uiso 1 1 calc R
H4G2 H 0.4943 0.3139 -0.0586 0.178 Uiso 1 1 calc R
H4G3 H 0.4929 0.2834 -0.0265 0.178 Uiso 1 1 calc R
C5G C 0.7076(19) 0.1612(12) -0.0051(7) 0.107(7) Uani 1 1 d DU
H5G1 H 0.6929 0.1802 0.0137 0.129 Uiso 1 1 calc R
H5G2 H 0.7411 0.1798 -0.0195 0.129 Uiso 1 1 calc R
C6G C 0.755(2) 0.1205(13) 0.0070(8) 0.116(7) Uani 1 1 d DU
H6G1 H 0.7759 0.1037 -0.0120 0.139 Uiso 1 1 calc R
H6G2 H 0.7199 0.0997 0.0189 0.139 Uiso 1 1 calc R
C7G C 0.824(2) 0.1333(18) 0.0293(9) 0.133(10) Uani 1 1 d DU
H7G1 H 0.8589 0.1546 0.0176 0.160 Uiso 1 1 calc R
H7G2 H 0.8543 0.1056 0.0345 0.160 Uiso 1 1 calc R
C8G C 0.796(3) 0.156(2) 0.0611(9) 0.142(13) Uani 1 1 d DU
H8G1 H 0.7522 0.1762 0.0565 0.212 Uiso 1 1 calc R
H8G2 H 0.8392 0.1730 0.0707 0.212 Uiso 1 1 calc R
H8G3 H 0.7790 0.1320 0.0763 0.212 Uiso 1 1 calc R
C1H C 0.463(2) 0.0727(12) -0.0779(7) 0.107(6) Uani 1 1 d DU
H1H1 H 0.4489 0.0426 -0.0688 0.128 Uiso 1 1 calc R
H1H2 H 0.4787 0.0686 -0.1008 0.128 Uiso 1 1 calc R
C2H C 0.394(2) 0.1051(11) -0.0756(7) 0.105(7) Uani 1 1 d DU
H2H1 H 0.3844 0.1128 -0.0525 0.126 Uiso 1 1 calc R
H2H2 H 0.3462 0.0895 -0.0838 0.126 Uiso 1 1 calc R
C3H C 0.407(2) 0.1516(13) -0.0960(12) 0.128(10) Uani 1 1 d DU
H3H1 H 0.4561 0.1661 -0.0888 0.154 Uiso 1 1 calc R
H3H2 H 0.4124 0.1440 -0.1193 0.154 Uiso 1 1 calc R
C4H C 0.338(2) 0.1863(14) -0.0918(9) 0.106(9) Uani 1 1 d DU
H4H1 H 0.2975 0.1801 -0.1081 0.160 Uiso 1 1 calc R
H4H2 H 0.3577 0.2173 -0.0947 0.160 Uiso 1 1 calc R
H4H3 H 0.3155 0.1832 -0.0700 0.160 Uiso 1 1 calc R
C5H C 0.601(2) 0.0678(12) -0.0696(8) 0.117(7) Uani 1 1 d DU
H5H1 H 0.6443 0.0793 -0.0560 0.140 Uiso 1 1 calc R
H5H2 H 0.6126 0.0764 -0.0923 0.140 Uiso 1 1 calc R
C6H C 0.601(3) 0.0149(12) -0.0675(10) 0.135(9) Uani 1 1 d DU
H6H1 H 0.5696 0.0030 -0.0858 0.162 Uiso 1 1 calc R
H6H2 H 0.5744 0.0060 -0.0472 0.162 Uiso 1 1 calc R
C7H C 0.683(3) -0.009(2) -0.0683(12) 0.162(12) Uani 1 1 d DU
H7H1 H 0.7124 0.0016 -0.0873 0.195 Uiso 1 1 calc R
H7H2 H 0.6742 -0.0425 -0.0711 0.195 Uiso 1 1 calc R
C8H C 0.733(4) -0.002(3) -0.0370(13) 0.190(17) Uani 1 1 d DU
H8H1 H 0.7776 0.0178 -0.0422 0.286 Uiso 1 1 calc R
H8H2 H 0.7512 -0.0310 -0.0287 0.286 Uiso 1 1 calc R
H8H3 H 0.7004 0.0133 -0.0204 0.286 Uiso 1 1 calc R
C1Y C 0.2256(17) 0.1098(15) 0.1391(11) 0.123(9) Uani 1 1 d DU
H1Y1 H 0.2042 0.0850 0.1255 0.148 Uiso 1 1 calc R
H1Y2 H 0.2154 0.1024 0.1622 0.148 Uiso 1 1 calc R
C2Y C 0.325(2) 0.1544(14) 0.1139(11) 0.130(9) Uani 1 1 d DU
H2Y1 H 0.3409 0.1452 0.0917 0.156 Uiso 1 1 calc R
H2Y2 H 0.3679 0.1726 0.1236 0.156 Uiso 1 1 calc R
C3Y C 0.189(2) 0.1529(18) 0.1307(14) 0.152(12) Uani 1 1 d DU
H3Y1 H 0.1714 0.1690 0.1505 0.183 Uiso 1 1 calc R
H3Y2 H 0.1433 0.1479 0.1164 0.183 Uiso 1 1 calc R
C4Y C 0.253(3) 0.1811(17) 0.1127(15) 0.165(13) Uani 1 1 d DU
H4Y1 H 0.2373 0.1866 0.0899 0.198 Uiso 1 1 calc R
H4Y2 H 0.2606 0.2108 0.1235 0.198 Uiso 1 1 calc R

loop_
_atom_site_aniso_label
_atom_site_aniso_U_11
_atom_site_aniso_U_22
_atom_site_aniso_U_33
_atom_site_aniso_U_23
_atom_site_aniso_U_13
_atom_site_aniso_U_12
O1 0.084(9) 0.105(11) 0.054(8) -0.016(7) -0.007(7) 0.049(9)
Zn1 0.0361(12) 0.0656(16) 0.0331(12) -0.0090(10) -0.0040(8) 0.0016(10)
N1 0.052(9) 0.128(15) 0.052(8) -0.037(9) -0.004(7) -0.030(9)
N2 0.055(10) 0.154(19) 0.069(11) -0.043(10) 0.003(8) -0.037(10)
N3 0.047(8) 0.070(11) 0.070(10) 0.001(8) 0.007(7) -0.007(7)
N4 0.044(7) 0.074(11) 0.046(7) 0.007(8) 0.007(6) -0.003(8)
N5 0.069(9) 0.060(10) 0.044(7) 0.005(7) -0.014(7) -0.021(7)
N6 0.056(8) 0.048(8) 0.044(7) 0.001(6) -0.005(6) -0.015(6)
N7 0.201(19) 0.093(14) 0.036(8) 0.009(9) 0.007(10) -0.078(13)
N8 0.171(17) 0.085(14) 0.060(10) 0.014(10) -0.024(11) -0.069(11)
N9 0.042(7) 0.067(10) 0.032(6) -0.013(6) -0.005(5) 0.006(6)
N10 0.050(8) 0.055(9) 0.042(7) -0.017(6) -0.010(6) 0.007(6)
N11 0.032(7) 0.085(11) 0.034(6) -0.016(6) -0.004(5) 0.003(6)
N12 0.032(7) 0.084(12) 0.044(7) -0.014(7) -0.004(6) -0.003(7)
N13 0.028(6) 0.069(10) 0.037(6) -0.007(6) -0.005(5) -0.002(5)
N14 0.038(6) 0.056(9) 0.035(6) -0.002(6) -0.001(5) 0.001(6)
N15 0.041(6) 0.058(9) 0.030(6) -0.003(6) -0.007(5) 0.000(6)
N16 0.042(7) 0.050(9) 0.033(6) -0.002(6) -0.003(5) 0.009(6)
C1 0.037(7) 0.077(11) 0.040(7) -0.024(7) -0.002(6) 0.007(6)
C2 0.036(7) 0.085(11) 0.048(8) -0.020(8) -0.003(6) 0.002(7)
C3 0.035(7) 0.102(12) 0.044(7) -0.030(8) -0.003(6) -0.003(7)
C4 0.046(8) 0.118(12) 0.057(8) -0.035(8) 0.000(7) -0.011(8)
C5 0.051(9) 0.124(13) 0.059(8) -0.030(9) 0.000(8) -0.012(9)
C6 0.044(8) 0.110(13) 0.051(8) -0.016(9) -0.003(7) -0.010(8)
C7 0.036(7) 0.092(12) 0.045(7) -0.022(8) 0.004(6) 0.003(7)
C8 0.034(7) 0.086(12) 0.047(7) -0.019(8) -0.001(6) 0.002(7)
C9 0.033(7) 0.067(10) 0.045(7) -0.010(7) -0.002(6) 0.000(6)
C10 0.034(7) 0.066(10) 0.045(7) -0.008(7) 0.002(6) 0.002(6)
C11 0.040(7) 0.071(10) 0.055(7) -0.011(7) 0.005(6) -0.010(7)
C12 0.039(7) 0.066(10) 0.053(8) -0.007(7) 0.009(6) 0.000(6)
C13 0.042(7) 0.068(10) 0.047(7) -0.006(7) 0.011(6) 0.000(7)
C14 0.032(7) 0.066(9) 0.043(7) -0.004(6) 0.001(6) -0.002(6)
C15 0.033(7) 0.059(9) 0.038(6) -0.007(6) 0.002(6) 0.002(6)
C16 0.030(6) 0.055(9) 0.038(7) -0.011(6) -0.001(6) 0.004(6)
C17 0.040(7) 0.042(8) 0.034(7) -0.004(6) -0.006(5) 0.004(6)
C18 0.039(7) 0.047(9) 0.037(7) -0.001(6) -0.005(6) 0.006(6)
C19 0.050(8) 0.056(9) 0.034(7) 0.002(6) -0.006(6) -0.006(6)
C20 0.047(7) 0.043(8) 0.044(7) 0.003(6) -0.011(6) -0.004(6)
C21 0.052(8) 0.043(8) 0.040(7) 0.000(6) -0.009(6) -0.006(6)
C22 0.047(7) 0.041(8) 0.039(7) 0.003(6) -0.004(6) 0.002(6)
C23 0.039(7) 0.040(8) 0.038(7) 0.000(6) -0.006(5) 0.007(5)
C24 0.043(7) 0.045(8) 0.035(6) -0.002(6) -0.003(6) 0.003(6)
C25 0.055(8) 0.045(9) 0.038(7) 0.000(6) -0.004(6) 0.002(6)
C26 0.077(10) 0.043(9) 0.037(7) -0.001(6) -0.008(7) -0.002(7)
C27 0.115(12) 0.052(10) 0.040(7) 0.001(7) 0.004(8) -0.029(9)
C28 0.141(12) 0.069(11) 0.037(7) 0.008(8) -0.003(9) -0.037(10)
C29 0.145(13) 0.071(11) 0.049(8) 0.015(8) -0.008(8) -0.041(10)
C30 0.117(12) 0.051(9) 0.035(7) 0.003(7) -0.018(8) -0.017(9)
C31 0.075(9) 0.038(8) 0.035(6) -0.003(6) -0.011(6) 0.008(7)
C32 0.052(8) 0.054(9) 0.033(6) -0.011(6) -0.012(6) 0.008(6)
C1A 0.063(11) 0.134(14) 0.061(9) -0.033(9) 0.004(8) -0.028(11)
C2A 0.092(15) 0.15(2) 0.061(11) -0.020(12) -0.014(11) -0.041(15)
C3A 0.109(18) 0.14(2) 0.074(13) -0.015(13) -0.002(12) -0.058(18)
C4A 0.16(3) 0.18(4) 0.075(17) 0.01(2) -0.030(17) -0.07(3)
C5A 0.071(10) 0.121(12) 0.064(10) -0.043(10) 0.008(9) -0.038(10)
C6A 0.074(11) 0.113(15) 0.081(13) -0.032(13) 0.014(11) -0.028(10)
C7A 0.102(15) 0.110(17) 0.091(17) -0.044(15) 0.016(14) -0.031(13)
C8A 0.108(18) 0.12(3) 0.14(3) -0.03(2) 0.03(2) -0.013(17)
C1B 0.074(11) 0.149(15) 0.092(12) -0.015(12) -0.010(10) -0.027(11)
C2B 0.102(15) 0.152(17) 0.111(15) -0.028(15) -0.019(13) -0.022(13)
C3B 0.093(16) 0.15(2) 0.120(17) -0.019(16) -0.019(14) 0.003(15)
C4B 0.14(3) 0.18(3) 0.16(3) -0.03(3) 0.02(2) -0.01(2)
C5B 0.086(14) 0.142(16) 0.097(13) -0.017(11) -0.008(12) -0.022(13)
C6B 0.102(18) 0.152(19) 0.113(19) -0.021(15) -0.003(16) -0.031(15)
C7B 0.122(18) 0.15(2) 0.104(19) -0.019(17) 0.000(16) -0.024(18)
C8B 0.15(2) 0.13(3) 0.14(3) -0.03(2) -0.02(2) 0.00(2)
C1C 0.054(9) 0.094(14) 0.079(12) -0.013(11) -0.002(9) -0.020(9)
C2C 0.075(12) 0.121(18) 0.128(15) -0.001(15) -0.011(13) 0.002(12)
C3C 0.069(14) 0.15(2) 0.112(16) -0.028(17) 0.017(13) -0.046(14)
C4C 0.10(2) 0.13(3) 0.15(2) 0.00(2) -0.006(18) -0.028(16)
C5C 0.063(10) 0.074(11) 0.115(13) 0.010(10) -0.003(11) -0.014(9)
C6C 0.109(16) 0.096(16) 0.109(14) 0.001(13) -0.012(14) -0.001(14)
C7C 0.14(2) 0.09(2) 0.17(2) 0.035(18) -0.03(2) -0.006(18)
C8C 0.20(4) 0.15(3) 0.17(3) 0.02(3) -0.04(3) 0.03(3)
C1D 0.050(8) 0.071(10) 0.057(9) -0.002(8) 0.017(7) -0.014(8)
C2D 0.068(10) 0.070(11) 0.051(10) 0.003(8) 0.010(8) -0.013(9)
C3D 0.082(13) 0.075(14) 0.066(12) -0.002(10) 0.019(9) -0.007(11)
C4D 0.081(13) 0.079(17) 0.095(16) -0.007(14) 0.010(11) -0.001(12)
C5D 0.055(8) 0.102(13) 0.054(9) 0.027(10) 0.005(7) -0.001(9)
C6D 0.070(11) 0.128(15) 0.070(12) 0.031(12) 0.014(10) 0.029(12)
C7D 0.118(17) 0.120(16) 0.101(18) 0.014(16) 0.007(16) -0.003(16)
C8D 0.17(3) 0.10(3) 0.13(3) 0.03(2) 0.07(2) 0.04(2)
C1E 0.075(10) 0.075(12) 0.047(8) -0.006(9) -0.018(7) -0.014(9)
C2E 0.100(14) 0.098(15) 0.064(11) -0.023(11) -0.024(10) 0.006(11)
C3E 0.113(19) 0.11(2) 0.095(16) -0.017(16) 0.017(15) -0.015(14)
C4E 0.14(3) 0.15(3) 0.14(3) -0.07(2) 0.00(2) 0.03(2)
C5E 0.055(8) 0.094(12) 0.059(10) 0.019(9) -0.022(8) -0.025(8)
C6E 0.064(11) 0.104(14) 0.082(13) 0.037(12) -0.011(10) 0.003(10)
C7E 0.078(15) 0.15(2) 0.124(19) 0.031(19) -0.006(15) 0.016(16)
C8E 0.11(2) 0.20(4) 0.15(3) 0.00(3) -0.05(2) 0.05(2)
C1F 0.070(10) 0.052(9) 0.055(9) -0.003(7) 0.003(8) -0.010(8)
C2F 0.068(11) 0.062(10) 0.054(10) 0.000(8) 0.008(8) -0.001(8)
C3F 0.077(13) 0.064(12) 0.072(13) -0.005(9) 0.005(10) 0.002(10)
C4F 0.101(19) 0.074(16) 0.099(18) -0.016(14) -0.024(15) 0.016(13)
C5F 0.052(8) 0.058(10) 0.055(9) -0.004(8) 0.003(7) -0.007(8)
C6F 0.052(9) 0.064(11) 0.075(11) 0.001(9) 0.006(8) -0.007(8)
C7F 0.074(13) 0.101(18) 0.120(18) 0.008(15) -0.021(13) 0.002(13)
C8F 0.076(16) 0.12(3) 0.17(3) 0.01(2) -0.035(18) 0.002(16)
C1G 0.147(15) 0.096(13) 0.070(11) 0.014(10) 0.012(11) -0.039(12)
C2G 0.123(16) 0.137(16) 0.081(14) 0.035(13) 0.001(13) -0.024(13)
C3G 0.13(2) 0.12(2) 0.11(2) 0.020(16) -0.005(18) -0.013(16)
C4G 0.075(16) 0.104(19) 0.18(3) -0.025(19) -0.016(17) -0.033(12)
C5G 0.152(15) 0.109(15) 0.060(11) -0.007(11) 0.028(10) -0.068(12)
C6G 0.139(16) 0.121(17) 0.087(14) -0.015(13) 0.038(12) -0.052(13)
C7G 0.14(2) 0.14(3) 0.12(2) -0.034(18) 0.029(14) -0.045(18)
C8G 0.15(3) 0.18(3) 0.094(19) -0.02(2) 0.012(19) -0.04(3)
C1H 0.160(15) 0.097(14) 0.063(11) -0.004(11) -0.009(12) -0.040(12)
C2H 0.136(15) 0.111(15) 0.069(13) -0.012(12) -0.002(13) -0.045(12)
C3H 0.12(2) 0.107(18) 0.16(2) 0.000(17) 0.028(19) -0.019(14)
C4H 0.10(2) 0.12(2) 0.093(19) -0.004(18) -0.012(17) -0.018(15)
C5H 0.172(15) 0.115(14) 0.063(11) -0.011(11) 0.009(12) -0.054(13)
C6H 0.19(2) 0.113(15) 0.102(17) 0.005(16) 0.030(18) -0.050(15)
C7H 0.21(3) 0.15(3) 0.13(2) -0.02(2) 0.02(2) -0.02(2)
C8H 0.25(3) 0.17(4) 0.15(3) 0.01(3) -0.01(3) -0.01(3)
C1Y 0.080(13) 0.15(2) 0.14(2) -0.030(18) -0.012(15) 0.053(14)
C2Y 0.134(17) 0.117(18) 0.14(2) 0.015(16) 0.013(17) 0.066(16)
C3Y 0.119(18) 0.17(3) 0.17(3) -0.01(2) -0.02(2) 0.074(18)
C4Y 0.15(2) 0.16(2) 0.18(3) 0.01(2) -0.01(2) 0.084(19)

loop_
_atom_type_symbol
_atom_type_description
_atom_type_scat_dispersion_real
_atom_type_scat_dispersion_imag
_atom_type_scat_source
C C 0.0181 0.0091 'International Tables Vol C Tables 4.2.6.8 and 6.1.1.4'
H H 0.0000 0.0000 'International Tables Vol C Tables 4.2.6.8 and 6.1.1.4'
N N 0.0311 0.0180 'International Tables Vol C Tables 4.2.6.8 and 6.1.1.4'
O O 0.0492 0.0322 'International Tables Vol C Tables 4.2.6.8 and 6.1.1.4'
Zn Zn -1.5491 0.6778 'International Tables Vol C Tables 4.2.6.8 and 6.1.1.4'

loop_
_geom_angle_atom_site_label_1
_geom_angle_atom_site_label_2
_geom_angle_atom_site_label_3
_geom_angle
C2Y O1 C1Y 110(3)
C2Y O1 Zn1 120.6(17)
C1Y O1 Zn1 118.9(19)
N9 Zn1 N15 88.6(6)
N9 Zn1 N11 88.3(6)
N15 Zn1 N11 161.8(7)
N9 Zn1 N13 162.4(7)
N15 Zn1 N13 88.9(6)
N11 Zn1 N13 88.7(6)
N9 Zn1 O1 97.6(7)
N15 Zn1 O1 97.5(7)
N11 Zn1 O1 100.8(7)
N13 Zn1 O1 99.9(6)
C4 N1 C1A 113(2)
C4 N1 C5A 115(2)
C1A N1 C5A 115(2)
C5 N2 C1B 118(3)
C5 N2 C5B 120(2)
C1B N2 C5B 116(2)
C12 N3 C1C 122.4(17)
C12 N3 C5C 114.4(17)
C1C N3 C5C 110(2)
C13 N4 C5D 117.2(14)
C13 N4 C1D 115.2(16)
C5D N4 C1D 112.2(16)
C20 N5 C5E 115.7(17)
C20 N5 C1E 116.5(15)
C5E N5 C1E 113.7(16)
C21 N6 C1F 112.1(16)
C21 N6 C5F 116.1(14)
C1F N6 C5F 115.3(16)
C28 N7 C1G 123(2)
C28 N7 C5G 120.7(18)
C1G N7 C5G 108(2)
C1H N8 C29 115(2)
C1H N8 C5H 107(3)
C29 N8 C5H 118(3)
C32 N9 C25 107.8(15)
C32 N9 Zn1 126.4(13)
C25 N9 Zn1 125.6(11)
C1 N10 C32 124.1(15)
C1 N11 C8 109.6(16)
C1 N11 Zn1 125.1(14)
C8 N11 Zn1 125.2(11)
C8 N12 C9 122.9(18)
C9 N13 C16 109.6(15)
C9 N13 Zn1 125.7(11)
C16 N13 Zn1 124.7(12)
C16 N14 C17 123.2(13)
C17 N15 C24 108.0(14)
C17 N15 Zn1 125.9(12)
C24 N15 Zn1 125.4(11)
C25 N16 C24 123.5(16)
N10 C1 N11 129.2(18)
N10 C1 C2 121.6(16)
N11 C1 C2 109.1(18)
C3 C2 C7 120(2)
C3 C2 C1 133(2)
C7 C2 C1 106.5(16)
C4 C3 C2 120(2)
C3 C4 N1 122(2)
C3 C4 C5 121.5(19)
N1 C4 C5 116(2)
C6 C5 N2 120(2)
C6 C5 C4 118(2)
N2 C5 C4 121.9(19)
C5 C6 C7 120(2)
C6 C7 C2 119.9(17)
C6 C7 C8 134.5(19)
C2 C7 C8 105.6(19)
N12 C8 N11 127.6(17)
N12 C8 C7 123(2)
N11 C8 C7 109.1(16)
N13 C9 N12 128.9(17)
N13 C9 C10 109.3(15)
N12 C9 C10 121.6(18)
C11 C10 C15 121.6(18)
C11 C10 C9 134.3(18)
C15 C10 C9 104.0(16)
C10 C11 C12 123.2(18)
N3 C12 C11 124.2(18)
N3 C12 C13 119.9(18)
C11 C12 C13 115.9(18)
C14 C13 N4 120.6(17)
C14 C13 C12 121.5(18)
N4 C13 C12 117.9(18)
C13 C14 C15 118.8(17)
C10 C15 C16 108.9(15)
C10 C15 C14 119.0(17)
C16 C15 C14 132.1(16)
N14 C16 N13 128.5(16)
N14 C16 C15 123.3(14)
N13 C16 C15 108.1(15)
N15 C17 N14 127.2(15)
N15 C17 C18 110.9(15)
N14 C17 C18 121.8(14)
C19 C18 C23 120.9(16)
C19 C18 C17 133.6(16)
C23 C18 C17 105.5(14)
C18 C19 C20 119.2(16)
C19 C20 N5 121.9(16)
C19 C20 C21 119.8(15)
N5 C20 C21 118.3(16)
C22 C21 N6 121.3(16)
C22 C21 C20 119.0(16)
N6 C21 C20 119.6(15)
C23 C22 C21 119.4(16)
C22 C23 C18 121.6(15)
C22 C23 C24 132.8(16)
C18 C23 C24 105.6(15)
N16 C24 N15 128.0(15)
N16 C24 C23 122.1(16)
N15 C24 C23 109.9(14)
N16 C25 N9 126.9(16)
N16 C25 C26 124.8(18)
N9 C25 C26 108.3(16)
C31 C26 C27 120.8(17)
C31 C26 C25 108.4(18)
C27 C26 C25 130.8(19)
C28 C27 C26 120(2)
C27 C28 C29 120.7(19)
C27 C28 N7 118(2)
C29 C28 N7 120.3(19)
C30 C29 C28 118.4(17)
C30 C29 N8 125(2)
C28 C29 N8 117(2)
C29 C30 C31 120(2)
C26 C31 C30 120(2)
C26 C31 C32 106.4(15)
C30 C31 C32 133.2(19)
N10 C32 N9 125.9(18)
N10 C32 C31 125.0(15)
N9 C32 C31 109.0(17)
N1 C1A C2A 111(2)
C3A C2A C1A 112(3)
C2A C3A C4A 115(3)
N1 C5A C6A 117(2)
C7A C6A C5A 114(2)
C6A C7A C8A 115(3)
C2B C1B N2 111(3)
C1B C2B C3B 117(3)
C2B C3B C4B 115(3)
N2 C5B C6B 121(3)
C7B C6B C5B 114(3)
C6B C7B C8B 113(3)
C2C C1C N3 113(2)
C1C C2C C3C 112(3)
C4C C3C C2C 105(3)
C6C C5C N3 118(3)
C5C C6C C7C 112(3)
C6C C7C C8C 112(4)
N4 C1D C2D 113.9(16)
C1D C2D C3D 111.1(18)
C4D C3D C2D 112.2(19)
N4 C5D C6D 115(2)
C7D C6D C5D 123(3)
C6D C7D C8D 105(3)
N5 C1E C2E 114(2)
C3E C2E C1E 116(2)
C2E C3E C4E 110(3)
N5 C5E C6E 116.2(18)
C7E C6E C5E 117(3)
C8E C7E C6E 114(3)
N6 C1F C2F 115.8(17)
C3F C2F C1F 113.8(18)
C2F C3F C4F 114(2)
N6 C5F C6F 113.2(16)
C7F C6F C5F 115(2)
C8F C7F C6F 111(3)
N7 C1G C2G 103(2)
C1G C2G C3G 107(3)
C4G C3G C2G 103(3)
N7 C5G C6G 114(3)
C5G C6G C7G 114(3)
C6G C7G C8G 112(3)
N8 C1H C2H 108(3)
C1H C2H C3H 113(3)
C4H C3H C2H 113(3)
N8 C5H C6H 118(3)
C5H C6H C7H 117(3)
C6H C7H C8H 114(4)
C3Y C1Y O1 107(3)
O1 C2Y C4Y 107(3)
C1Y C3Y C4Y 106(2)
C2Y C4Y C3Y 107(3)

loop_
_geom_bond_atom_site_label_1
_geom_bond_atom_site_label_2
_geom_bond_distance
O1 C2Y 1.42(3)
O1 C1Y 1.43(3)
O1 Zn1 2.178(16)
Zn1 N9 2.008(15)
Zn1 N15 2.010(14)
Zn1 N11 2.013(15)
Zn1 N13 2.016(16)
N1 C4 1.44(3)
N1 C1A 1.48(3)
N1 C5A 1.48(3)
N2 C5 1.44(4)
N2 C1B 1.46(3)
N2 C5B 1.48(3)
N3 C12 1.40(3)
N3 C1C 1.48(2)
N3 C5C 1.48(3)
N4 C13 1.43(3)
N4 C5D 1.47(2)
N4 C1D 1.47(2)
N5 C20 1.43(2)
N5 C5E 1.46(3)
N5 C1E 1.46(3)
N6 C21 1.42(2)
N6 C1F 1.46(2)
N6 C5F 1.47(2)
N7 C28 1.435(18)
N7 C1G 1.460(19)
N7 C5G 1.49(3)
N8 C1H 1.42(3)
N8 C29 1.452(18)
N8 C5H 1.48(4)
N9 C32 1.37(2)
N9 C25 1.39(3)
N10 C1 1.32(3)
N10 C32 1.34(3)
N11 C1 1.34(2)
N11 C8 1.40(3)
N12 C8 1.33(3)
N12 C9 1.35(2)
N13 C9 1.35(3)
N13 C16 1.37(2)
N14 C16 1.33(2)
N14 C17 1.36(2)
N15 C17 1.34(2)
N15 C24 1.36(2)
N16 C25 1.33(2)
N16 C24 1.36(2)
C1 C2 1.47(3)
C2 C3 1.38(3)
C2 C7 1.43(3)
C3 C4 1.34(4)
C4 C5 1.46(4)
C5 C6 1.38(3)
C6 C7 1.39(4)
C7 C8 1.46(3)
C9 C10 1.48(3)
C10 C11 1.31(3)
C10 C15 1.39(3)
C11 C12 1.41(3)
C12 C13 1.45(3)
C13 C14 1.37(3)
C14 C15 1.44(2)
C15 C16 1.43(3)
C17 C18 1.46(3)
C18 C19 1.38(2)
C18 C23 1.40(2)
C19 C20 1.41(3)
C20 C21 1.44(3)
C21 C22 1.41(2)
C22 C23 1.37(3)
C23 C24 1.46(2)
C25 C26 1.41(3)
C26 C31 1.38(3)
C26 C27 1.41(3)
C27 C28 1.39(3)
C28 C29 1.43(4)
C29 C30 1.41(4)
C30 C31 1.43(3)
C31 C32 1.44(3)
C1A C2A 1.50(3)
C2A C3A 1.48(3)
C3A C4A 1.49(3)
C5A C6A 1.50(3)
C6A C7A 1.48(3)
C7A C8A 1.48(3)
C1B C2B 1.43(4)
C2B C3B 1.45(3)
C3B C4B 1.52(4)
C5B C6B 1.51(3)
C6B C7B 1.48(3)
C7B C8B 1.48(3)
C1C C2C 1.45(3)
C2C C3C 1.50(3)
C3C C4C 1.44(4)
C5C C6C 1.42(3)
C6C C7C 1.47(4)
C7C C8C 1.47(4)
C1D C2D 1.52(3)
C2D C3D 1.54(3)
C3D C4D 1.51(3)
C5D C6D 1.47(3)
C6D C7D 1.46(3)
C7D C8D 1.59(3)
C1E C2E 1.47(3)
C2E C3E 1.46(3)
C3E C4E 1.51(4)
C5E C6E 1.50(3)
C6E C7E 1.50(3)
C7E C8E 1.45(3)
C1F C2F 1.50(2)
C2F C3F 1.48(3)
C3F C4F 1.51(3)
C5F C6F 1.52(2)
C6F C7F 1.51(3)
C7F C8F 1.50(3)
C1G C2G 1.48(3)
C2G C3G 1.55(3)
C3G C4G 1.51(3)
C5G C6G 1.50(3)
C6G C7G 1.51(3)
C7G C8G 1.51(3)
C1H C2H 1.49(3)
C2H C3H 1.59(3)
C3H C4H 1.53(3)
C5H C6H 1.52(3)
C6H C7H 1.53(4)
C7H C8H 1.53(4)
C1Y C3Y 1.42(4)
C2Y C4Y 1.43(4)
C3Y C4Y 1.53(8)
